data_2107061
loop_
_publ_author_name
'Christoph, G.G.'
'Larson, A.C.'
'Eller, P.G.'
'Purson, J.D.'
'Zahrt, J.D.'
'Rinehart, G.H.'
'Penneman, R.A.'

_publ_section_title
;
 Structure of barium plutonate by neutron powder diffraction
;
_journal_name_full 'Acta Crystallographica B (39,1983-)'
_journal_page_first 575
_journal_page_last 580
_journal_volume 44
_journal_year 1988
_chemical_formula_sum 'Ba O3 Pu'
_chemical_name_systematic 'Ba Pu O3'
_space_group_IT_number 62
_symmetry_space_group_name_Hall '-P 2c 2ab'
_symmetry_space_group_name_H-M 'P b n m'
_cell_angle_alpha 90
_cell_angle_beta 90
_cell_angle_gamma 90
_cell_formula_units_Z 4
_cell_length_a 6.219
_cell_length_b 6.193
_cell_length_c 8.744
_cell_volume 336.769
_citation_journal_id_ASTM ASBSDK
_cod_data_source_file Christoph_ASBSDK_1988_1631.cif
_cod_data_source_block Ba1O3Pu1
_cod_original_cell_volume 336.7687
_cod_original_sg_symbol_Hall '-P 2ac 2n (z,x,y)'
_cod_original_formula_sum 'Ba1 O3 Pu1'
_cod_database_code 2107061

loop_
_symmetry_equiv_pos_as_xyz
x,y,z
x+1/2,-y+1/2,-z
-x+1/2,y+1/2,-z+1/2
-x,-y,z+1/2
-x,-y,-z
-x-1/2,y-1/2,z
x-1/2,-y-1/2,z-1/2
x,y,-z-1/2

loop_
_atom_site_label
_atom_site_type_symbol
_atom_site_fract_x
_atom_site_fract_y
_atom_site_fract_z
_atom_site_occupancy
_atom_site_U_iso_or_equiv
Pu1 Pu+4 0 0.5 0 1 0.0
O1 O-2 0.0703 0.4884 0.25 1 0.0
Ba1 Ba+2 0.997 0.0134 0.25 1 0.0
O2 O-2 0.7275 0.2719 0.0368 1 0.0
